data_3000528
loop_
_publ_author_name
'Morgan Redington'

_journal_name_full 'To be published in Chemistry of Materials'
_chemical_formula_sum 'Ca H15 Li2'
_space_group_name_Hall 'P 1'
_space_group_name_H-M_alt 'P 1'
_cell_angle_alpha 90.7335637768
_cell_angle_beta 119.4388891747
_cell_angle_gamma 119.4556829275
_cell_length_a 4.6523687480
_cell_length_b 4.6765226714
_cell_length_c 4.6796281591
_cell_volume 72.729
_cod_database_code 3000528
_cod_hold_until_date 2024-11-17
_cod_depositor_requested_release_date 2024-11-17

loop_
_atom_site_label
_atom_site_fract_x
_atom_site_fract_y
_atom_site_fract_z
? ? ? ?
